data_7207258
loop_
_publ_author_name
'Safin, Damir A.'
'Babashkina, Maria G.'
'Bolte, Michael'
'Garcia, Yann'

_publ_section_title
;
 Homoleptic polynuclear CuI and AgI complexes of N-thiophosphorylated
 thioureas o-RO(O)CC6H4NHC(S)NHP(S)(OiPr)2 (R = Me, Et)
;
_journal_issue 3
_journal_name_full CrystEngComm
_journal_page_first 774
_journal_paper_doi 10.1039/c2ce06346h
_journal_volume 14
_journal_year 2012
_chemical_formula_moiety 'C60 H88 Ag4 N8 O16 P4 S8'
_chemical_formula_sum 'C60 H88 Ag4 N8 O16 P4 S8'
_chemical_formula_weight 1989.22
_chemical_name_systematic ?
_space_group_IT_number 88
_symmetry_cell_setting tetragonal
_symmetry_space_group_name_Hall '-I 4ad'
_symmetry_space_group_name_H-M 'I 41/a :2'
_atom_sites_solution_hydrogens geom
_atom_sites_solution_primary direct
_atom_sites_solution_secondary difmap
_audit_creation_method SHELXL-97
_cell_angle_alpha 90.00
_cell_angle_beta 90.00
_cell_angle_gamma 90.00
_cell_formula_units_Z 4
_cell_length_a 27.4538(9)
_cell_length_b 27.4538(9)
_cell_length_c 10.7505(4)
_cell_measurement_reflns_used 8000
_cell_measurement_temperature 173(2)
_cell_measurement_theta_max 25
_cell_measurement_theta_min 5
_cell_volume 8102.8(5)
_computing_cell_refinement 'SMART (Siemens, 1995)'
_computing_data_collection 'SMART (Siemens, 1995)'
_computing_data_reduction 'SAINT (Siemens, 1995)'
_computing_molecular_graphics 'XP (Sheldrick, 2008)'
_computing_publication_material SHELXL97
_computing_structure_refinement 'SHELXL97 (Sheldrick, 2008) '
_computing_structure_solution 'SHELXS97 (Sheldrick, 2008) '
_diffrn_ambient_temperature 173(2)
_diffrn_measured_fraction_theta_full 0.999
_diffrn_measured_fraction_theta_max 0.999
_diffrn_measurement_device_type 'Siemens CCD three-circle diffractometer'
_diffrn_measurement_method \w
_diffrn_radiation_monochromator graphite
_diffrn_radiation_source 'fine-focus sealed tube'
_diffrn_radiation_type MoK\a
_diffrn_radiation_wavelength 0.71073
_diffrn_reflns_av_R_equivalents 0.0751
_diffrn_reflns_av_sigmaI/netI 0.0276
_diffrn_reflns_limit_h_max 34
_diffrn_reflns_limit_h_min -34
_diffrn_reflns_limit_k_max 34
_diffrn_reflns_limit_k_min -34
_diffrn_reflns_limit_l_max 13
_diffrn_reflns_limit_l_min -13
_diffrn_reflns_number 75564
_diffrn_reflns_theta_full 25.00
_diffrn_reflns_theta_max 26.36
_diffrn_reflns_theta_min 2.52
_diffrn_standards_number 0
_exptl_absorpt_coefficient_mu 1.301
_exptl_absorpt_correction_T_max 0.7901
_exptl_absorpt_correction_T_min 0.7368
_exptl_absorpt_correction_type multi-scan
_exptl_absorpt_process_details 'SADABS (Sheldrick, 1996)'
_exptl_crystal_colour colourless
_exptl_crystal_density_diffrn 1.631
_exptl_crystal_density_method 'not measured'
_exptl_crystal_description block
_exptl_crystal_F_000 4032
_exptl_crystal_size_max 0.25
_exptl_crystal_size_mid 0.23
_exptl_crystal_size_min 0.19
_refine_diff_density_max 1.154
_refine_diff_density_min -0.573
_refine_diff_density_rms 0.099
_refine_ls_extinction_method none
_refine_ls_goodness_of_fit_ref 1.049
_refine_ls_hydrogen_treatment mixed
_refine_ls_matrix_type full
_refine_ls_number_parameters 220
_refine_ls_number_reflns 4145
_refine_ls_number_restraints 18
_refine_ls_restrained_S_all 1.048
_refine_ls_R_factor_all 0.0791
_refine_ls_R_factor_gt 0.0551
_refine_ls_shift/su_max 0.001
_refine_ls_shift/su_mean 0.000
_refine_ls_structure_factor_coef Fsqd
_refine_ls_weighting_details 'calc w=1/[\s^2^(Fo^2^)+(0.0411P)^2^+81.4871P] where P=(Fo^2^+2Fc^2^)/3'
_refine_ls_weighting_scheme calc
_refine_ls_wR_factor_gt 0.1237
_refine_ls_wR_factor_ref 0.1374
_reflns_number_gt 3086
_reflns_number_total 4145
_reflns_threshold_expression I>2\s(I)
_cod_data_source_file c2ce06346h.txt
_cod_data_source_block safin81
_cod_depositor_comments
;
The following automatic conversions were performed:

'_symmetry_cell_setting' value 'Tetragonal' changed to 'tetragonal'
according to /home/saulius/struct/CIF-dictionaries/cif_core.dic
dictionary named 'cif_core.dic' version 2.4.1 from 2010-06-29.

Automatic conversion script
Id: cif_fix_values 1715 2011-07-08 13:25:40Z adriana 
;
_cod_original_sg_symbol_H-M I41/a
_cod_database_code 7207258

loop_
_symmetry_equiv_pos_as_xyz
'x, y, z'
'-y+3/4, x+1/4, z+1/4'
'-x+1/2, -y, z+1/2'
'y+3/4, -x+3/4, z+3/4'
'x+1/2, y+1/2, z+1/2'
'-y+5/4, x+3/4, z+3/4'
'-x+1, -y+1/2, z+1'
'y+5/4, -x+5/4, z+5/4'
'-x, -y, -z'
'y-3/4, -x-1/4, -z-1/4'
'x-1/2, y, -z-1/2'
'-y-3/4, x-3/4, -z-3/4'
'-x+1/2, -y+1/2, -z+1/2'
'y-1/4, -x+1/4, -z+1/4'
'x, y+1/2, -z'
'-y-1/4, x-1/4, -z-1/4'

loop_
_atom_site_label
_atom_site_type_symbol
_atom_site_fract_x
_atom_site_fract_y
_atom_site_fract_z
_atom_site_U_iso_or_equiv
_atom_site_adp_type
_atom_site_occupancy
_atom_site_symmetry_multiplicity
_atom_site_calc_flag
_atom_site_refinement_flags
_atom_site_disorder_assembly
_atom_site_disorder_group
C1 C 0.62708(18) 0.74056(19) 0.3431(5) 0.0372(11) Uani 1 1 d . . .
Ag1 Ag 0.555372(17) 0.678061(18) 0.14567(5) 0.05450(18) Uani 1 1 d . . .
P1 P 0.61384(6) 0.64871(6) 0.39990(19) 0.0579(5) Uani 1 1 d . . .
S1 S 0.60559(7) 0.61365(6) 0.2435(2) 0.0720(6) Uani 1 1 d . A .
S2 S 0.56837(5) 0.75136(5) 0.28178(15) 0.0442(3) Uani 1 1 d . . .
N1 N 0.64136(16) 0.70070(17) 0.3936(5) 0.0453(11) Uani 1 1 d . A .
N2 N 0.65711(15) 0.77981(15) 0.3384(4) 0.0412(11) Uani 1 1 d . . .
H2 H 0.6437 0.8066 0.3095 0.049 Uiso 1 1 calc R . .
O1 O 0.56638(15) 0.65635(16) 0.4772(4) 0.0607(12) Uani 1 1 d D A .
C2 C 0.5209(3) 0.6301(3) 0.4666(7) 0.074(2) Uani 1 1 d D . .
H2A H 0.5127 0.6263 0.3765 0.088 Uiso 1 1 calc R A .
C3 C 0.5250(4) 0.5811(3) 0.5239(12) 0.129(4) Uani 1 1 d D A .
H3A H 0.5500 0.5622 0.4804 0.193 Uiso 1 1 calc R . .
H3B H 0.4936 0.5643 0.5175 0.193 Uiso 1 1 calc R . .
H3C H 0.5339 0.5845 0.6117 0.193 Uiso 1 1 calc R . .
C4 C 0.4833(3) 0.6618(3) 0.5270(8) 0.092(3) Uani 1 1 d D A .
H4A H 0.4821 0.6933 0.4844 0.138 Uiso 1 1 calc R . .
H4B H 0.4918 0.6668 0.6146 0.138 Uiso 1 1 calc R . .
H4C H 0.4514 0.6460 0.5215 0.138 Uiso 1 1 calc R . .
O2 O 0.6456(3) 0.6242(4) 0.5179(12) 0.069(3) Uiso 0.499(11) 1 d PD A 1
C5 C 0.6985(5) 0.6194(6) 0.5067(15) 0.082(5) Uiso 0.499(11) 1 d PD A 1
H5 H 0.7108 0.6391 0.4351 0.098 Uiso 0.499(11) 1 calc PR A 1
C6 C 0.7103(12) 0.5669(9) 0.488(3) 0.225(18) Uiso 0.499(11) 1 d PD A 1
H6A H 0.6994 0.5566 0.4056 0.338 Uiso 0.499(11) 1 calc PR A 1
H6B H 0.6936 0.5475 0.5519 0.338 Uiso 0.499(11) 1 calc PR A 1
H6C H 0.7456 0.5621 0.4956 0.338 Uiso 0.499(11) 1 calc PR A 1
C7 C 0.7182(8) 0.6391(8) 0.6277(19) 0.121(8) Uiso 0.499(11) 1 d PD A 1
H7A H 0.7112 0.6741 0.6331 0.181 Uiso 0.499(11) 1 calc PR A 1
H7B H 0.7534 0.6339 0.6311 0.181 Uiso 0.499(11) 1 calc PR A 1
H7C H 0.7026 0.6222 0.6975 0.181 Uiso 0.499(11) 1 calc PR A 1
O2' O 0.6480(3) 0.6102(3) 0.4587(8) 0.045(2) Uiso 0.501(11) 1 d PD A 2
C5' C 0.6703(5) 0.6233(5) 0.5761(11) 0.063(4) Uiso 0.501(11) 1 d PD A 2
H5' H 0.6666 0.6593 0.5870 0.076 Uiso 0.501(11) 1 calc PR A 2
C6' C 0.6439(6) 0.5990(7) 0.6801(15) 0.097(6) Uiso 0.501(11) 1 d PD A 2
H6'1 H 0.6093 0.6078 0.6768 0.145 Uiso 0.501(11) 1 calc PR A 2
H6'2 H 0.6578 0.6096 0.7596 0.145 Uiso 0.501(11) 1 calc PR A 2
H6'3 H 0.6473 0.5636 0.6723 0.145 Uiso 0.501(11) 1 calc PR A 2
C7' C 0.7234(6) 0.6122(9) 0.568(2) 0.116(7) Uiso 0.501(11) 1 d PD A 2
H7'1 H 0.7374 0.6290 0.4958 0.174 Uiso 0.501(11) 1 calc PR A 2
H7'2 H 0.7281 0.5770 0.5587 0.174 Uiso 0.501(11) 1 calc PR A 2
H7'3 H 0.7397 0.6233 0.6439 0.174 Uiso 0.501(11) 1 calc PR A 2
C11 C 0.7061(2) 0.7841(2) 0.3726(5) 0.0433(13) Uani 1 1 d . B .
C12 C 0.7291(3) 0.8292(3) 0.3571(7) 0.069(2) Uani 1 1 d . . .
C13 C 0.7788(3) 0.8333(4) 0.3846(8) 0.088(3) Uani 1 1 d . B .
H13 H 0.7950 0.8633 0.3692 0.106 Uiso 1 1 calc R . .
C14 C 0.8044(3) 0.7956(4) 0.4325(8) 0.082(2) Uani 1 1 d . . .
H14 H 0.8376 0.7998 0.4555 0.098 Uiso 1 1 calc R B .
C15 C 0.7823(2) 0.7517(3) 0.4473(8) 0.074(2) Uani 1 1 d . B .
H15 H 0.8002 0.7249 0.4795 0.089 Uiso 1 1 calc R . .
C16 C 0.7334(2) 0.7457(2) 0.4158(7) 0.0594(18) Uani 1 1 d . . .
H16 H 0.7187 0.7145 0.4242 0.071 Uiso 1 1 calc R B .
O3 O 0.6509(3) 0.8758(3) 0.3189(9) 0.053(2) Uiso 0.529(10) 1 d P B 1
O4 O 0.7220(4) 0.9167(4) 0.3230(11) 0.081(3) Uiso 0.529(10) 1 d P B 1
C17 C 0.6932(5) 0.8763(5) 0.3344(14) 0.056(3) Uiso 0.529(10) 1 d P B 1
C18 C 0.6928(7) 0.9604(7) 0.289(2) 0.111(7) Uiso 0.529(10) 1 d P B 1
H18A H 0.7077 0.9895 0.3258 0.166 Uiso 0.529(10) 1 calc PR B 1
H18B H 0.6595 0.9567 0.3213 0.166 Uiso 0.529(10) 1 calc PR B 1
H18C H 0.6918 0.9637 0.1986 0.166 Uiso 0.529(10) 1 calc PR B 1
O3' O 0.6684(3) 0.8732(3) 0.2652(9) 0.044(2) Uiso 0.471(10) 1 d P B 2
O4' O 0.7451(4) 0.8992(4) 0.2537(12) 0.081(4) Uiso 0.471(10) 1 d P B 2
C17' C 0.7109(5) 0.8660(5) 0.2916(13) 0.045(3) Uiso 0.471(10) 1 d P B 2
C18' C 0.7225(8) 0.9430(7) 0.199(2) 0.101(7) Uiso 0.471(10) 1 d P B 2
H18D H 0.7468 0.9606 0.1491 0.152 Uiso 0.471(10) 1 calc PR B 2
H18E H 0.7105 0.9642 0.2652 0.152 Uiso 0.471(10) 1 calc PR B 2
H18F H 0.6953 0.9333 0.1451 0.152 Uiso 0.471(10) 1 calc PR B 2

loop_
_atom_site_aniso_label
_atom_site_aniso_U_11
_atom_site_aniso_U_22
_atom_site_aniso_U_33
_atom_site_aniso_U_23
_atom_site_aniso_U_13
_atom_site_aniso_U_12
C1 0.034(3) 0.041(3) 0.036(3) -0.005(2) 0.001(2) -0.001(2)
Ag1 0.0490(3) 0.0631(3) 0.0514(3) -0.0134(2) 0.0063(2) -0.0214(2)
P1 0.0456(9) 0.0469(9) 0.0812(13) 0.0278(9) 0.0078(8) -0.0025(7)
S1 0.0695(11) 0.0356(8) 0.1108(16) -0.0009(9) 0.0361(11) -0.0024(7)
S2 0.0349(7) 0.0405(7) 0.0572(9) -0.0065(6) -0.0097(6) 0.0037(6)
N1 0.039(2) 0.044(3) 0.052(3) 0.019(2) -0.002(2) -0.003(2)
N2 0.038(2) 0.030(2) 0.055(3) -0.001(2) -0.008(2) -0.0016(18)
O1 0.056(3) 0.065(3) 0.061(3) 0.009(2) 0.008(2) -0.015(2)
C2 0.066(4) 0.087(5) 0.068(5) 0.008(4) 0.015(4) -0.033(4)
C3 0.136(9) 0.082(6) 0.169(11) 0.026(7) 0.074(8) -0.027(6)
C4 0.061(5) 0.131(8) 0.084(6) 0.024(6) 0.014(4) -0.001(5)
C11 0.038(3) 0.050(3) 0.041(3) -0.004(3) -0.006(2) -0.006(2)
C12 0.068(4) 0.071(4) 0.069(5) 0.015(4) -0.023(4) -0.033(4)
C13 0.069(5) 0.109(7) 0.087(6) 0.020(5) -0.021(4) -0.048(5)
C14 0.039(4) 0.122(7) 0.084(6) -0.016(5) -0.003(4) -0.020(4)
C15 0.037(3) 0.087(5) 0.098(6) -0.028(5) -0.008(4) 0.010(3)
C16 0.037(3) 0.056(4) 0.085(5) -0.018(3) -0.011(3) 0.009(3)

loop_
_atom_type_symbol
_atom_type_description
_atom_type_scat_dispersion_real
_atom_type_scat_dispersion_imag
_atom_type_scat_source
C C 0.0033 0.0016 'International Tables Vol C Tables 4.2.6.8 and 6.1.1.4'
H H 0.0000 0.0000 'International Tables Vol C Tables 4.2.6.8 and 6.1.1.4'
Ag Ag -0.8971 1.1015 'International Tables Vol C Tables 4.2.6.8 and 6.1.1.4'
N N 0.0061 0.0033 'International Tables Vol C Tables 4.2.6.8 and 6.1.1.4'
O O 0.0106 0.0060 'International Tables Vol C Tables 4.2.6.8 and 6.1.1.4'
P P 0.1023 0.0942 'International Tables Vol C Tables 4.2.6.8 and 6.1.1.4'
S S 0.1246 0.1234 'International Tables Vol C Tables 4.2.6.8 and 6.1.1.4'

loop_
_geom_angle_atom_site_label_1
_geom_angle_atom_site_label_2
_geom_angle_atom_site_label_3
_geom_angle
_geom_angle_site_symmetry_1
_geom_angle_site_symmetry_3
N1 C1 N2 120.5(5) . .
N1 C1 S2 125.4(4) . .
N2 C1 S2 114.0(4) . .
S2 Ag1 S1 134.85(6) 14_565 .
S2 Ag1 S2 120.92(6) 14_565 .
S1 Ag1 S2 104.21(6) . .
O2' P1 O1 112.4(4) . .
O2' P1 N1 109.7(3) . .
O1 P1 N1 107.1(3) . .
O2' P1 O2 26.3(4) . .
O1 P1 O2 94.9(4) . .
N1 P1 O2 98.2(4) . .
O2' P1 S1 94.9(4) . .
O1 P1 S1 115.4(2) . .
N1 P1 S1 117.0(2) . .
O2 P1 S1 120.9(4) . .
P1 S1 Ag1 94.49(8) . .
C1 S2 Ag1 111.13(19) . 12_766
C1 S2 Ag1 102.27(18) . .
Ag1 S2 Ag1 92.14(5) 12_766 .
C1 N1 P1 128.9(4) . .
C1 N2 C11 129.9(5) . .
C1 N2 H2 115.1 . .
C11 N2 H2 115.1 . .
C2 O1 P1 127.7(5) . .
O1 C2 C3 110.8(7) . .
O1 C2 C4 105.7(6) . .
C3 C2 C4 113.4(7) . .
O1 C2 H2A 108.9 . .
C3 C2 H2A 108.9 . .
C4 C2 H2A 108.9 . .
C2 C3 H3A 109.5 . .
C2 C3 H3B 109.5 . .
H3A C3 H3B 109.5 . .
C2 C3 H3C 109.5 . .
H3A C3 H3C 109.5 . .
H3B C3 H3C 109.5 . .
C2 C4 H4A 109.5 . .
C2 C4 H4B 109.5 . .
H4A C4 H4B 109.5 . .
C2 C4 H4C 109.5 . .
H4A C4 H4C 109.5 . .
H4B C4 H4C 109.5 . .
C5 O2 P1 119.3(10) . .
O2 C5 C6 108.3(16) . .
O2 C5 C7 104.6(13) . .
C6 C5 C7 112.6(17) . .
O2 C5 H5 110.4 . .
C6 C5 H5 110.4 . .
C7 C5 H5 110.4 . .
C5 C6 H6A 109.5 . .
C5 C6 H6B 109.5 . .
H6A C6 H6B 109.5 . .
C5 C6 H6C 109.5 . .
H6A C6 H6C 109.5 . .
H6B C6 H6C 109.5 . .
C5 C7 H7A 109.5 . .
C5 C7 H7B 109.5 . .
H7A C7 H7B 109.5 . .
C5 C7 H7C 109.5 . .
H7A C7 H7C 109.5 . .
H7B C7 H7C 109.5 . .
C5' O2' P1 116.3(8) . .
O2' C5' C6' 109.8(11) . .
O2' C5' C7' 108.1(12) . .
C6' C5' C7' 115.3(13) . .
O2' C5' H5' 107.8 . .
C6' C5' H5' 107.8 . .
C7' C5' H5' 107.8 . .
C5' C6' H6'1 109.5 . .
C5' C6' H6'2 109.5 . .
H6'1 C6' H6'2 109.5 . .
C5' C6' H6'3 109.5 . .
H6'1 C6' H6'3 109.5 . .
H6'2 C6' H6'3 109.5 . .
C5' C7' H7'1 109.5 . .
C5' C7' H7'2 109.5 . .
H7'1 C7' H7'2 109.5 . .
C5' C7' H7'3 109.5 . .
H7'1 C7' H7'3 109.5 . .
H7'2 C7' H7'3 109.5 . .
C16 C11 C12 118.3(6) . .
C16 C11 N2 123.1(5) . .
C12 C11 N2 118.5(5) . .
C17' C12 C11 124.5(8) . .
C17' C12 C13 114.7(8) . .
C11 C12 C13 119.0(7) . .
C17' C12 C17 25.6(7) . .
C11 C12 C17 116.3(7) . .
C13 C12 C17 123.6(8) . .
C14 C13 C12 121.8(7) . .
C14 C13 H13 119.1 . .
C12 C13 H13 119.1 . .
C13 C14 C15 119.3(7) . .
C13 C14 H14 120.3 . .
C15 C14 H14 120.3 . .
C14 C15 C16 120.5(7) . .
C14 C15 H15 119.8 . .
C16 C15 H15 119.8 . .
C11 C16 C15 121.0(6) . .
C11 C16 H16 119.5 . .
C15 C16 H16 119.5 . .
C17 O4 C18 111.3(13) . .
O3 C17 O4 124.6(12) . .
O3 C17 C12 127.4(11) . .
O4 C17 C12 107.7(10) . .
O4 C18 H18A 109.5 . .
O4 C18 H18B 109.5 . .
H18A C18 H18B 109.5 . .
O4 C18 H18C 109.5 . .
H18A C18 H18C 109.5 . .
H18B C18 H18C 109.5 . .
C17' O4' C18' 112.0(13) . .
O3' C17' C12 127.3(11) . .
O3' C17' O4' 118.7(12) . .
C12 C17' O4' 114.0(11) . .
O4' C18' H18D 109.5 . .
O4' C18' H18E 109.5 . .
H18D C18' H18E 109.5 . .
O4' C18' H18F 109.5 . .
H18D C18' H18F 109.5 . .
H18E C18' H18F 109.5 . .

loop_
_geom_bond_atom_site_label_1
_geom_bond_atom_site_label_2
_geom_bond_distance
_geom_bond_site_symmetry_2
C1 N1 1.283(7) .
C1 N2 1.358(6) .
C1 S2 1.766(5) .
Ag1 S2 2.4183(16) 14_565
Ag1 S1 2.477(2) .
Ag1 S2 2.5135(15) .
P1 O2' 1.549(8) .
P1 O1 1.560(5) .
P1 N1 1.616(5) .
P1 O2 1.680(11) .
P1 S1 1.951(3) .
S2 Ag1 2.4183(16) 12_766
N2 C11 1.401(7) .
N2 H2 0.8800 .
O1 C2 1.445(7) .
C2 C3 1.483(11) .
C2 C4 1.499(10) .
C2 H2A 1.0000 .
C3 H3A 0.9800 .
C3 H3B 0.9800 .
C3 H3C 0.9800 .
C4 H4A 0.9800 .
C4 H4B 0.9800 .
C4 H4C 0.9800 .
O2 C5 1.464(13) .
C5 C6 1.489(18) .
C5 C7 1.509(16) .
C5 H5 1.0000 .
C6 H6A 0.9800 .
C6 H6B 0.9800 .
C6 H6C 0.9800 .
C7 H7A 0.9800 .
C7 H7B 0.9800 .
C7 H7C 0.9800 .
O2' C5' 1.447(13) .
C5' C6' 1.489(15) .
C5' C7' 1.494(15) .
C5' H5' 1.0000 .
C6' H6'1 0.9800 .
C6' H6'2 0.9800 .
C6' H6'3 0.9800 .
C7' H7'1 0.9800 .
C7' H7'2 0.9800 .
C7' H7'3 0.9800 .
C11 C16 1.375(8) .
C11 C12 1.398(8) .
C12 C17' 1.330(14) .
C12 C13 1.402(10) .
C12 C17 1.643(16) .
C13 C14 1.350(12) .
C13 H13 0.9500 .
C14 C15 1.361(11) .
C14 H14 0.9500 .
C15 C16 1.393(8) .
C15 H15 0.9500 .
C16 H16 0.9500 .
O3 C17 1.173(15) .
O4 C17 1.369(16) .
O4 C18 1.49(2) .
C18 H18A 0.9800 .
C18 H18B 0.9800 .
C18 H18C 0.9800 .
O3' C17' 1.217(15) .
O4' C17' 1.370(17) .
O4' C18' 1.48(2) .
C18' H18D 0.9800 .
C18' H18E 0.9800 .
C18' H18F 0.9800 .

loop_
_geom_hbond_atom_site_label_D
_geom_hbond_atom_site_label_H
_geom_hbond_atom_site_label_A
_geom_hbond_distance_DH
_geom_hbond_distance_HA
_geom_hbond_distance_DA
_geom_hbond_angle_DHA
N2 H2 O3 0.88 1.91 2.650(9) 140.3
N2 H2 O3' 0.88 2.01 2.699(9) 134.8

loop_
_geom_torsion_atom_site_label_1
_geom_torsion_atom_site_label_2
_geom_torsion_atom_site_label_3
_geom_torsion_atom_site_label_4
_geom_torsion
_geom_torsion_site_symmetry_1
_geom_torsion_site_symmetry_4
O2' P1 S1 Ag1 -176.5(3) . .
O1 P1 S1 Ag1 65.9(2) . .
N1 P1 S1 Ag1 -61.5(2) . .
O2 P1 S1 Ag1 179.0(4) . .
S2 Ag1 S1 P1 -163.02(7) 14_565 .
S2 Ag1 S1 P1 15.21(9) . .
N1 C1 S2 Ag1 -146.7(5) . 12_766
N2 C1 S2 Ag1 36.2(4) . 12_766
N1 C1 S2 Ag1 -49.6(5) . .
N2 C1 S2 Ag1 133.4(4) . .
S2 Ag1 S2 C1 -153.72(19) 14_565 .
S1 Ag1 S2 C1 27.7(2) . .
S2 Ag1 S2 Ag1 -41.55(5) 14_565 12_766
S1 Ag1 S2 Ag1 139.90(5) . 12_766
N2 C1 N1 P1 -174.6(4) . .
S2 C1 N1 P1 8.5(8) . .
O2' P1 N1 C1 174.1(6) . .
O1 P1 N1 C1 -63.7(6) . .
O2 P1 N1 C1 -161.5(6) . .
S1 P1 N1 C1 67.6(6) . .
N1 C1 N2 C11 6.1(9) . .
S2 C1 N2 C11 -176.7(5) . .
O2' P1 O1 C2 -88.6(7) . .
N1 P1 O1 C2 150.9(5) . .
O2 P1 O1 C2 -108.9(7) . .
S1 P1 O1 C2 18.7(6) . .
P1 O1 C2 C3 75.9(8) . .
P1 O1 C2 C4 -160.8(5) . .
O2' P1 O2 C5 60.4(12) . .
O1 P1 O2 C5 -166.1(10) . .
N1 P1 O2 C5 -58.0(10) . .
S1 P1 O2 C5 70.4(11) . .
P1 O2 C5 C6 -107.3(18) . .
P1 O2 C5 C7 132.4(13) . .
O1 P1 O2' C5' -67.8(8) . .
N1 P1 O2' C5' 51.2(8) . .
O2 P1 O2' C5' -16.4(10) . .
S1 P1 O2' C5' 172.2(7) . .
P1 O2' C5' C6' 101.5(12) . .
P1 O2' C5' C7' -131.9(12) . .
C1 N2 C11 C16 2.2(10) . .
C1 N2 C11 C12 179.4(6) . .
C16 C11 C12 C17' 164.3(10) . .
N2 C11 C12 C17' -13.0(13) . .
C16 C11 C12 C13 0.8(11) . .
N2 C11 C12 C13 -176.6(7) . .
C16 C11 C12 C17 -167.4(8) . .
N2 C11 C12 C17 15.2(10) . .
C17' C12 C13 C14 -169.1(11) . .
C11 C12 C13 C14 -4.0(13) . .
C17 C12 C13 C14 163.3(10) . .
C12 C13 C14 C15 4.1(14) . .
C13 C14 C15 C16 -1.2(13) . .
C12 C11 C16 C15 2.1(10) . .
N2 C11 C16 C15 179.3(6) . .
C14 C15 C16 C11 -2.0(12) . .
C18 O4 C17 O3 0(2) . .
C18 O4 C17 C12 174.2(12) . .
C17' C12 C17 O3 108(3) . .
C11 C12 C17 O3 -7.2(19) . .
C13 C12 C17 O3 -174.8(13) . .
C17' C12 C17 O4 -65.3(18) . .
C11 C12 C17 O4 179.3(9) . .
C13 C12 C17 O4 11.7(15) . .
C11 C12 C17' O3' 23(2) . .
C13 C12 C17' O3' -173.2(13) . .
C17 C12 C17' O3' -56.5(18) . .
C11 C12 C17' O4' -158.9(10) . .
C13 C12 C17' O4' 5.3(16) . .
C17 C12 C17' O4' 122(2) . .
C18' O4' C17' O3' 8(2) . .
C18' O4' C17' C12 -171.1(14) . .
